data_4343800
loop_
_publ_author_name
'Thewalt, U.'
'Marsh, R.E.'

_publ_section_title
;
 The structure of mue-amido-mue-nitro bis(tetraamminecobalt(III))
 tetrachloride tetrahydrate
;
_journal_name_full 'Inorganic Chemistry'
_journal_page_first 1604
_journal_page_last 1610
_journal_volume 9
_journal_year 1970
_chemical_formula_sum 'Cl4 Co2 H34 N10 O6'
_chemical_name_systematic '((N H3)4 Co (N H2) (N O2) Co (N H3)4) Cl4 (H2 O)4'
_space_group_IT_number 11
_symmetry_space_group_name_Hall '-P 2yb'
_symmetry_space_group_name_H-M 'P 1 21/m 1'
_cell_angle_alpha 90
_cell_angle_beta 124.1
_cell_angle_gamma 90
_cell_formula_units_Z 2
_cell_length_a 10.328
_cell_length_b 15.103
_cell_length_c 7.756
_cell_volume 1001.796
_citation_journal_id_ASTM INOCAJ
_cod_data_source_file Thewalt_INOCAJ_1970_1819.cif
_cod_data_source_block H34Cl4Co2N10O6
_cod_original_formula_sum 'H34 Cl4 Co2 N10 O6'
_cod_database_code 4343800

loop_
_symmetry_equiv_pos_as_xyz
x,y,z
-x,y+1/2,-z
-x,-y,-z
x,-y-1/2,z

loop_
_atom_site_label
_atom_site_type_symbol
_atom_site_fract_x
_atom_site_fract_y
_atom_site_fract_z
_atom_site_occupancy
_atom_site_U_iso_or_equiv
_atom_site_attached_hydrogens
Cl2 Cl-1 0.5039 0.3947 0.1828 1 0.0 0
N6 N-3 -0.3018 0.25 0.0457 1 0.0 3
N4 N-3 -0.0921 0.38 0.3054 1 0.0 3
N8 N+5 0.2324 0.25 0.5516 1 0.0 0
N5 N-3 -0.1795 0.25 0.4672 1 0.0 3
N1 N-3 0.2336 0.3794 0.3003 1 0.0 3
Co1 Co+2 0.2253 0.25 0.2995 1 0.0 0
N3 N-3 0.2114 0.25 0.037 1 0.0 3
O4 O-2 0.2581 0.4457 0.677 1 0.0 2
N2 N-3 0.4562 0.25 0.4664 1 0.0 3
N7 N-3 -0.0001 0.25 0.1409 1 0.0 2
O3 O-2 0.3661 0.5929 0.2235 1 0.0 2
Co2 Co+2 -0.0932 0.25 0.2971 1 0.0 0
O2 O-2 0.3542 0.25 0.7262 1 0.0 0
Cl1 Cl-1 0.0502 0.5838 0.2043 1 0.0 0
O1 O-2 0.1064 0.25 0.5528 1 0.0 0
